data_7033922
loop_
_publ_author_name
'Wang, Xiufeng'
'Li, Yungai'
'Hu, Peng'
'Wang, Juanjuan'
'Li, Licun'

_publ_section_title
;
 Slow magnetic relaxation and field-induced metamagnetism in nitronyl
 nitroxide-Dy(iii) magnetic chains.
;
_journal_issue 10
_journal_name_full 'Dalton transactions (Cambridge, England : 2003)'
_journal_page_first 4560
_journal_page_last 4567
_journal_paper_doi 10.1039/c4dt01878h
_journal_volume 44
_journal_year 2015
_chemical_formula_sum 'C30 H24 F18 N2 O10 Sm'
_chemical_formula_weight 1064.87
_chemical_name_systematic
; 
 ? 
;
_space_group_IT_number 14
_symmetry_cell_setting monoclinic
_symmetry_space_group_name_Hall '-P 2ybc'
_symmetry_space_group_name_H-M 'P 1 21/c 1'
_atom_sites_solution_hydrogens geom
_atom_sites_solution_primary direct
_atom_sites_solution_secondary difmap
_audit_creation_method SHELXL-97
_audit_update_record
;
2014-06-20 deposited with the CCDC.
2015-01-16 downloaded from the CCDC.
;
_cell_angle_alpha 90.00
_cell_angle_beta 117.450(2)
_cell_angle_gamma 90.00
_cell_formula_units_Z 8
_cell_length_a 22.223(4)
_cell_length_b 16.599(3)
_cell_length_c 23.438(5)
_cell_measurement_reflns_used 24102
_cell_measurement_temperature 113(2)
_cell_measurement_theta_max 28.0
_cell_measurement_theta_min 1.6
_cell_volume 7672(3)
_computing_cell_refinement 'CrystalClear (Rigaku/MSC Inc., 2005)'
_computing_data_collection 'CrystalClear (Rigaku/MSC Inc., 2005)'
_computing_data_reduction 'CrystalClear (Rigaku/MSC Inc., 2005)'
_computing_molecular_graphics 'Bruker SHELXTL'
_computing_publication_material 'Bruker SHELXTL'
_computing_structure_refinement 'SHELXL-97 (Sheldrick, 1997)'
_computing_structure_solution 'SHELXS-97 (Sheldrick, 1990)'
_diffrn_ambient_temperature 113(2)
_diffrn_measured_fraction_theta_full 1.000
_diffrn_measured_fraction_theta_max 1.000
_diffrn_measurement_device_type 'CCD area detector'
_diffrn_measurement_method 'profile data from \w-scans'
_diffrn_radiation_monochromator graphite
_diffrn_radiation_source 'fine-focus sealed tube'
_diffrn_radiation_type MoK\a
_diffrn_radiation_wavelength 0.71073
_diffrn_reflns_av_R_equivalents 0.0534
_diffrn_reflns_av_sigmaI/netI 0.0452
_diffrn_reflns_limit_h_max 26
_diffrn_reflns_limit_h_min -26
_diffrn_reflns_limit_k_max 19
_diffrn_reflns_limit_k_min -17
_diffrn_reflns_limit_l_max 27
_diffrn_reflns_limit_l_min -27
_diffrn_reflns_number 62463
_diffrn_reflns_theta_full 25.01
_diffrn_reflns_theta_max 25.01
_diffrn_reflns_theta_min 1.57
_exptl_absorpt_coefficient_mu 1.674
_exptl_absorpt_correction_T_max 1.000
_exptl_absorpt_correction_T_min 0.794
_exptl_absorpt_correction_type multi-scan
_exptl_absorpt_process_details CrystalClear
_exptl_crystal_colour green
_exptl_crystal_density_diffrn 1.844
_exptl_crystal_density_method 'not measured'
_exptl_crystal_description Prism
_exptl_crystal_F_000 4175
_exptl_crystal_size_max 0.15
_exptl_crystal_size_mid 0.12
_exptl_crystal_size_min 0.10
_refine_diff_density_max 1.137
_refine_diff_density_min -0.929
_refine_diff_density_rms 0.106
_refine_ls_extinction_method none
_refine_ls_goodness_of_fit_ref 1.041
_refine_ls_hydrogen_treatment constr
_refine_ls_matrix_type full
_refine_ls_number_parameters 1111
_refine_ls_number_reflns 13533
_refine_ls_number_restraints 6
_refine_ls_restrained_S_all 1.049
_refine_ls_R_factor_all 0.0497
_refine_ls_R_factor_gt 0.0440
_refine_ls_shift/su_max 0.008
_refine_ls_shift/su_mean 0.001
_refine_ls_structure_factor_coef Fsqd
_refine_ls_weighting_details 'calc w=1/[\s^2^(Fo^2^)+(0.1000P)^2^+0.0000P] where P=(Fo^2^+2Fc^2^)/3'
_refine_ls_weighting_scheme calc
_refine_ls_wR_factor_gt 0.1389
_refine_ls_wR_factor_ref 0.1442
_reflns_number_gt 12441
_reflns_number_total 13533
_reflns_threshold_expression >2sigma(I)
_cod_data_source_file c4dt01878h2.cif
_cod_data_source_block Sm
_cod_depositor_comments
;
The following automatic conversions were performed:

'_exptl_absorpt_correction_type' value 'Multi-scan' changed to
'multi-scan' according to
/usr/data/users/saulius/crontab/automatic-downloads/rss-feeds/RSC/lib/dictionaries/cif_core.dic
dictionary named 'cif_core.dic' version 2.4.2 from 2011-04-26.

Automatic conversion script
Id: cif_fix_values 3008 2015-01-20 13:52:24Z robertas 

 Adding full bibliography for 7033922--7033925.cif.
;
_cod_original_sg_symbol_H-M P21/c
_cod_database_code 7033922

loop_
_symmetry_equiv_pos_as_xyz
'x, y, z'
'-x, y+1/2, -z+1/2'
'-x, -y, -z'
'x, -y-1/2, z-1/2'

loop_
_atom_site_label
_atom_site_type_symbol
_atom_site_fract_x
_atom_site_fract_y
_atom_site_fract_z
_atom_site_U_iso_or_equiv
_atom_site_adp_type
_atom_site_occupancy
_atom_site_symmetry_multiplicity
_atom_site_calc_flag
_atom_site_refinement_flags
Sm1 Sm 0.491992(11) 0.131430(14) 0.262325(11) 0.02070(10) Uani 1 1 d .
Sm2 Sm -0.011803(11) 0.324291(14) 0.252103(10) 0.01923(10) Uani 1 1 d .
O1 O 0.25555(18) 0.3855(2) 0.21120(19) 0.0445(9) Uani 1 1 d .
O2 O 0.40044(17) 0.3448(2) 0.10985(16) 0.0363(8) Uani 1 1 d .
O3 O 0.55598(17) 0.50053(19) 0.25519(17) 0.0345(8) Uani 1 1 d .
O4 O 0.50614(16) 0.23494(18) 0.19682(15) 0.0288(7) Uani 1 1 d .
O5 O 0.48754(16) 0.08132(18) 0.16286(15) 0.0272(7) Uani 1 1 d .
O6 O 0.37795(16) 0.14240(19) 0.18091(15) 0.0283(7) Uani 1 1 d .
O7 O 0.55381(16) 0.23775(18) 0.33536(15) 0.0281(7) Uani 1 1 d .
O8 O 0.42473(16) 0.18309(19) 0.30967(16) 0.0298(8) Uani 1 1 d .
O9 O 0.60744(14) 0.09352(18) 0.30277(14) 0.0227(7) Uani 1 1 d .
O10 O 0.52721(16) 0.0665(2) 0.36497(16) 0.0293(7) Uani 1 1 d .
O11 O 0.24576(17) 0.5640(2) 0.29581(18) 0.0414(9) Uani 1 1 d .
O12 O 0.09090(17) 0.6043(2) 0.38666(15) 0.0354(8) Uani 1 1 d .
O13 O -0.01112(16) 0.71550(17) 0.30352(15) 0.0268(7) Uani 1 1 d .
O14 O -0.06175(16) 0.45604(17) 0.22652(15) 0.0285(7) Uani 1 1 d .
O15 O -0.00952(16) 0.37109(18) 0.15549(15) 0.0258(7) Uani 1 1 d .
O16 O -0.12220(15) 0.30882(18) 0.16596(14) 0.0267(7) Uani 1 1 d .
O17 O 0.10430(15) 0.36429(18) 0.30163(14) 0.0238(7) Uani 1 1 d .
O18 O 0.01161(15) 0.39502(19) 0.34975(14) 0.0242(7) Uani 1 1 d .
O19 O 0.04979(15) 0.22338(17) 0.33332(14) 0.0248(7) Uani 1 1 d .
O20 O -0.08410(15) 0.2737(2) 0.29426(15) 0.0296(7) Uani 1 1 d .
N1 N 0.55842(19) 0.4296(2) 0.23396(19) 0.0250(8) Uani 1 1 d .
N2 N 0.53560(19) 0.3041(2) 0.20738(18) 0.0234(8) Uani 1 1 d .
N3 N -0.04163(19) 0.6470(2) 0.28643(18) 0.0229(8) Uani 1 1 d .
N4 N -0.06561(19) 0.5249(2) 0.24994(18) 0.0244(8) Uani 1 1 d .
F34 F -0.26229(19) 0.3430(3) 0.01884(18) 0.0929(16) Uani 1 1 d .
F14 F 0.3883(2) 0.2727(3) 0.4230(2) 0.1066(19) Uani 1 1 d .
F15 F 0.3753(3) 0.1490(3) 0.4005(3) 0.119(2) Uani 1 1 d .
F13 F 0.32239(19) 0.2323(3) 0.3304(2) 0.0916(15) Uani 1 1 d .
F16 F 0.60452(15) 0.39276(18) 0.39877(15) 0.0457(8) Uani 1 1 d .
F17 F 0.61813(18) 0.3311(2) 0.48527(15) 0.0553(9) Uani 1 1 d .
F1 F 0.73109(14) 0.07361(19) 0.31380(14) 0.0413(7) Uani 1 1 d .
F2 F 0.74317(16) 0.16299(19) 0.38425(16) 0.0427(8) Uani 1 1 d .
F3 F 0.77097(14) 0.0400(2) 0.41287(15) 0.0466(8) Uani 1 1 d .
F9 F 0.50602(18) -0.0139(2) 0.07789(15) 0.0533(9) Uani 1 1 d .
F18 F 0.66932(14) 0.29003(19) 0.43247(15) 0.0461(8) Uani 1 1 d .
C42 C 0.4449(2) 0.3796(3) 0.2179(2) 0.0250(10) Uani 1 1 d .
F10 F 0.23934(17) 0.0506(2) 0.06538(19) 0.0661(11) Uani 1 1 d .
F6 F 0.63911(16) -0.0097(2) 0.51602(14) 0.0486(8) Uani 1 1 d .
C52 C 0.3232(2) 0.3621(3) 0.1561(2) 0.0321(11) Uani 1 1 d .
H52 H 0.2853 0.3488 0.1178 0.039 Uiso 1 1 calc R
C56 C 0.6525(2) 0.0734(3) 0.3562(2) 0.0238(10) Uani 1 1 d .
C57 C 0.4413(2) 0.0738(3) 0.1073(2) 0.0275(10) Uani 1 1 d .
C58 C 0.5835(2) 0.0473(3) 0.4100(2) 0.0258(10) Uani 1 1 d .
F7 F 0.41517(17) 0.0302(3) 0.00107(15) 0.0625(11) Uani 1 1 d .
F8 F 0.5003(2) 0.1089(2) 0.04960(18) 0.0674(11) Uani 1 1 d .
C62 C 0.6461(2) 0.0475(3) 0.4095(2) 0.0261(10) Uani 1 1 d .
H62 H 0.6844 0.0299 0.4458 0.031 Uiso 1 1 calc R
F5 F 0.57027(19) 0.0880(2) 0.49926(16) 0.0541(9) Uani 1 1 d .
C64 C 0.5506(2) 0.2664(3) 0.3839(2) 0.0272(10) Uani 1 1 d .
C66 C 0.3162(2) 0.3835(3) 0.2099(3) 0.0323(11) Uani 1 1 d .
C67 C 0.5974(2) 0.3179(3) 0.1979(2) 0.0264(11) Uani 1 1 d .
C70 C 0.3722(3) 0.4056(3) 0.2671(2) 0.0355(12) Uani 1 1 d .
C20 C 0.5115(2) 0.3718(3) 0.2203(2) 0.0229(10) Uani 1 1 d .
H70 H 0.3667 0.4213 0.3025 0.043 Uiso 1 1 calc R
C71 C 0.7255(2) 0.0858(3) 0.3663(2) 0.0291(11) Uani 1 1 d .
F4 F 0.53276(16) -0.02939(19) 0.46132(14) 0.0500(8) Uani 1 1 d .
C78 C 0.4388(2) 0.2195(3) 0.3608(2) 0.0312(11) Uani 1 1 d .
C85 C 0.5813(2) 0.0237(3) 0.4721(2) 0.0327(12) Uani 1 1 d .
C90 C 0.3878(2) 0.3606(3) 0.1600(2) 0.0287(11) Uani 1 1 d .
C91 C 0.3716(3) 0.0855(3) 0.0855(3) 0.0397(13) Uani 1 1 d .
H91 H 0.3416 0.0730 0.0431 0.048 Uiso 1 1 calc R
C95 C 0.4359(2) 0.4040(3) 0.2707(2) 0.0283(10) Uani 1 1 d .
H95 H 0.4733 0.4193 0.3086 0.034 Uiso 1 1 calc R
C98 C 0.4991(3) 0.2586(3) 0.4009(2) 0.0314(11) Uani 1 1 d .
H98 H 0.5047 0.2799 0.4398 0.038 Uiso 1 1 calc R
F12 F 0.25166(19) 0.1146(4) 0.1469(2) 0.119(2) Uani 1 1 d .
C102 C 0.4654(3) 0.0498(3) 0.0576(2) 0.0380(12) Uani 1 1 d .
C103 C 0.3459(2) 0.1155(3) 0.1256(2) 0.0309(11) Uani 1 1 d .
C104 C 0.6115(3) 0.3196(3) 0.4261(3) 0.0357(13) Uani 1 1 d .
C107 C 0.6211(2) 0.4019(3) 0.2303(2) 0.0306(11) Uani 1 1 d .
C108 C 0.6773(3) 0.3974(3) 0.2993(3) 0.0432(14) Uani 1 1 d .
H10A H 0.6825 0.4491 0.3195 0.065 Uiso 1 1 calc R
H10B H 0.7190 0.3824 0.2994 0.065 Uiso 1 1 calc R
H10C H 0.6657 0.3580 0.3226 0.065 Uiso 1 1 calc R
F11 F 0.24014(18) 0.1768(2) 0.0614(2) 0.0811(15) Uani 1 1 d .
C118 C 0.6380(3) 0.4627(3) 0.1918(3) 0.0430(14) Uani 1 1 d .
H11A H 0.5998 0.4688 0.1500 0.065 Uiso 1 1 calc R
H11B H 0.6765 0.4444 0.1873 0.065 Uiso 1 1 calc R
H11C H 0.6482 0.5137 0.2136 0.065 Uiso 1 1 calc R
C119 C 0.2684(3) 0.1157(4) 0.0999(3) 0.0437(14) Uani 1 1 d .
C122 C 0.3456(3) 0.3214(4) 0.0499(3) 0.0448(15) Uani 1 1 d .
H12A H 0.3624 0.3106 0.0196 0.067 Uiso 1 1 calc R
H12B H 0.3128 0.3641 0.0339 0.067 Uiso 1 1 calc R
H12C H 0.3246 0.2737 0.0558 0.067 Uiso 1 1 calc R
C139 C 0.6472(3) 0.2487(3) 0.2296(3) 0.0394(13) Uani 1 1 d .
H13A H 0.6274 0.1991 0.2080 0.059 Uiso 1 1 calc R
H13B H 0.6573 0.2447 0.2740 0.059 Uiso 1 1 calc R
H13C H 0.6883 0.2588 0.2268 0.059 Uiso 1 1 calc R
C1D C 0.0559(2) 0.4205(3) 0.4608(2) 0.0336(12) Uani 1 1 d .
F35 F -0.25244(19) 0.3830(3) 0.1077(3) 0.118(2) Uani 1 1 d .
C1I C -0.1805(3) 0.5693(3) 0.1790(2) 0.0391(13) Uani 1 1 d .
H1IA H -0.1871 0.5212 0.1541 0.059 Uiso 1 1 calc R
H1IB H -0.1629 0.6111 0.1626 0.059 Uiso 1 1 calc R
H1IC H -0.2230 0.5862 0.1764 0.059 Uiso 1 1 calc R
C1J C -0.1553(3) 0.4860(3) 0.2779(3) 0.0394(13) Uani 1 1 d .
H1JA H -0.1916 0.5065 0.2853 0.059 Uiso 1 1 calc R
H1JB H -0.1188 0.4685 0.3180 0.059 Uiso 1 1 calc R
H1JC H -0.1714 0.4414 0.2487 0.059 Uiso 1 1 calc R
F28 F 0.0907(2) 0.4830(2) 0.49389(17) 0.0672(11) Uani 1 1 d .
F25 F 0.23264(14) 0.38150(19) 0.32650(13) 0.0395(7) Uani 1 1 d .
F19 F 0.16340(14) 0.18614(18) 0.44100(14) 0.0413(7) Uani 1 1 d .
F27 F 0.23933(15) 0.2912(2) 0.39450(17) 0.0524(9) Uani 1 1 d .
F20 F 0.10535(17) 0.1490(2) 0.48843(15) 0.0598(10) Uani 1 1 d .
F21 F 0.10361(16) 0.07753(18) 0.41142(17) 0.0497(9) Uani 1 1 d .
C39 C 0.2207(2) 0.3666(3) 0.3754(2) 0.0315(12) Uani 1 1 d .
C40 C -0.0162(2) 0.5804(3) 0.2711(2) 0.0239(10) Uani 1 1 d .
F32 F 0.01465(19) 0.4767(2) 0.08028(15) 0.0556(9) Uani 1 1 d .
F29 F -0.00645(17) 0.4269(3) 0.44817(16) 0.0839(15) Uani 1 1 d .
C47 C -0.0534(3) 0.3829(3) 0.0998(2) 0.0297(11) Uani 1 1 d .
F31 F -0.07417(19) 0.4369(2) -0.00271(15) 0.0624(10) Uani 1 1 d .
C50 C 0.0655(2) 0.4028(3) 0.4010(2) 0.0250(10) Uani 1 1 d .
F26 F 0.26135(14) 0.4157(2) 0.42376(15) 0.0504(9) Uani 1 1 d .
C53 C 0.0515(2) 0.5735(3) 0.2777(2) 0.0238(10) Uani 1 1 d .
F30 F 0.0808(2) 0.3585(3) 0.50195(17) 0.0760(12) Uani 1 1 d .
F33 F 0.0098(2) 0.3569(2) 0.04508(18) 0.0686(11) Uani 1 1 d .
C69 C 0.1455(2) 0.3779(3) 0.3587(2) 0.0253(10) Uani 1 1 d .
F36 F -0.25032(16) 0.2594(2) 0.08913(18) 0.0601(10) Uani 1 1 d .
C73 C 0.0643(2) 0.5521(3) 0.2268(2) 0.0266(10) Uani 1 1 d .
H73 H 0.0282 0.5398 0.1870 0.032 Uiso 1 1 calc R
C76 C 0.0431(2) 0.2004(3) 0.3811(2) 0.0250(10) Uani 1 1 d .
C77 C 0.1835(3) 0.5682(3) 0.2936(3) 0.0325(11) Uani 1 1 d .
C79 C 0.1317(2) 0.3964(3) 0.4096(2) 0.0294(11) Uani 1 1 d .
H79 H 0.1676 0.4046 0.4503 0.035 Uiso 1 1 calc R
C80 C 0.1291(3) 0.5490(3) 0.2344(2) 0.0350(12) Uani 1 1 d .
H80 H 0.1369 0.5340 0.2001 0.042 Uiso 1 1 calc R
C81 C -0.1523(2) 0.3365(3) 0.1098(2) 0.0280(11) Uani 1 1 d .
C83 C -0.1301(2) 0.5523(3) 0.2492(2) 0.0265(10) Uani 1 1 d .
C86 C -0.0717(2) 0.2454(3) 0.3475(2) 0.0306(11) Uani 1 1 d .
F23 F -0.18776(17) 0.2243(3) 0.3142(2) 0.0840(14) Uani 1 1 d .
C88 C 0.1069(2) 0.5899(3) 0.3381(2) 0.0286(10) Uani 1 1 d .
C89 C 0.1730(2) 0.5874(3) 0.3457(2) 0.0311(11) Uani 1 1 d .
H89 H 0.2096 0.5987 0.3854 0.037 Uiso 1 1 calc R
C92 C -0.0263(3) 0.4141(3) 0.0547(2) 0.0402(13) Uani 1 1 d .
C96 C -0.1242(3) 0.3710(3) 0.0737(2) 0.0332(12) Uani 1 1 d .
H96 H -0.1523 0.3865 0.0315 0.040 Uiso 1 1 calc R
C1G C 0.3811(3) 0.2197(4) 0.3800(3) 0.0446(14) Uani 1 1 d .
C1H C 0.1954(3) 0.3688(4) 0.1531(3) 0.0495(16) Uani 1 1 d .
H1HA H 0.1933 0.4038 0.1196 0.074 Uiso 1 1 calc R
H1HB H 0.1564 0.3776 0.1597 0.074 Uiso 1 1 calc R
H1HC H 0.1961 0.3137 0.1408 0.074 Uiso 1 1 calc R
C1K C 0.5719(3) 0.3166(3) 0.1250(3) 0.0430(14) Uani 1 1 d .
H1KA H 0.5538 0.2643 0.1085 0.064 Uiso 1 1 calc R
H1KB H 0.6088 0.3282 0.1157 0.064 Uiso 1 1 calc R
H1KC H 0.5370 0.3565 0.1051 0.064 Uiso 1 1 calc R
F24 F -0.12310(19) 0.2114(3) 0.4138(2) 0.1075(19) Uani 1 1 d U
C106 C -0.2292(3) 0.3306(3) 0.0818(3) 0.0397(14) Uani 1 1 d .
C109 C 0.1050(3) 0.1544(3) 0.4321(2) 0.0342(12) Uani 1 1 d .
C110 C 0.1443(3) 0.6268(3) 0.4482(3) 0.0428(14) Uani 1 1 d .
H11D H 0.1687 0.6718 0.4433 0.064 Uiso 1 1 calc R
H11E H 0.1747 0.5822 0.4665 0.064 Uiso 1 1 calc R
H11F H 0.1253 0.6416 0.4762 0.064 Uiso 1 1 calc R
C113 C -0.0117(2) 0.2106(3) 0.3933(2) 0.0283(10) Uani 1 1 d .
H113 H -0.0084 0.1940 0.4325 0.034 Uiso 1 1 calc R
C121 C 0.3036(3) 0.5832(4) 0.3551(3) 0.0483(15) Uani 1 1 d .
H12D H 0.3435 0.5828 0.3491 0.072 Uiso 1 1 calc R
H12E H 0.3083 0.5441 0.3871 0.072 Uiso 1 1 calc R
H12F H 0.2980 0.6357 0.3691 0.072 Uiso 1 1 calc R
C123 C -0.1314(3) 0.2496(4) 0.3628(3) 0.0450(14) Uani 1 1 d .
F22 F -0.1438(3) 0.3250(3) 0.3718(3) 0.1027(18) Uani 1 1 d .
C3 C -0.1054(3) 0.6303(3) 0.2912(3) 0.0300(11) Uani 1 1 d .
C4 C -0.0826(3) 0.6163(4) 0.3630(3) 0.0526(16) Uani 1 1 d .
H4A H -0.1209 0.6005 0.3689 0.079 Uiso 1 1 calc R
H4B H -0.0637 0.6652 0.3863 0.079 Uiso 1 1 calc R
H4C H -0.0490 0.5745 0.3787 0.079 Uiso 1 1 calc R
C5 C -0.1517(3) 0.7025(3) 0.2668(3) 0.0503(16) Uani 1 1 d .
H5A H -0.1613 0.7135 0.2232 0.075 Uiso 1 1 calc R
H5B H -0.1299 0.7484 0.2932 0.075 Uiso 1 1 calc R
H5C H -0.1932 0.6915 0.2685 0.075 Uiso 1 1 calc R

loop_
_atom_site_aniso_label
_atom_site_aniso_U_11
_atom_site_aniso_U_22
_atom_site_aniso_U_33
_atom_site_aniso_U_23
_atom_site_aniso_U_13
_atom_site_aniso_U_12
Sm1 0.01952(15) 0.02204(16) 0.02229(15) -0.00193(9) 0.01114(11) -0.00119(8)
Sm2 0.02016(15) 0.02138(16) 0.01669(14) 0.00213(8) 0.00895(11) 0.00078(8)
O1 0.037(2) 0.054(2) 0.054(2) 0.011(2) 0.031(2) 0.0075(18)
O2 0.033(2) 0.053(2) 0.0247(18) -0.0007(17) 0.0146(16) 0.0016(17)
O3 0.037(2) 0.0243(18) 0.042(2) -0.0015(15) 0.0178(17) 0.0021(15)
O4 0.0396(19) 0.0212(16) 0.0273(17) 0.0024(14) 0.0168(15) -0.0030(14)
O5 0.0308(18) 0.0262(17) 0.0269(18) -0.0024(14) 0.0153(15) 0.0042(14)
O6 0.0232(17) 0.0370(19) 0.0244(17) -0.0064(14) 0.0106(14) 0.0014(14)
O7 0.0324(18) 0.0254(17) 0.0289(17) -0.0038(14) 0.0163(15) -0.0013(14)
O8 0.0277(18) 0.0353(19) 0.0312(19) -0.0045(15) 0.0179(15) 0.0015(14)
O9 0.0219(16) 0.0273(17) 0.0190(15) -0.0005(13) 0.0094(13) -0.0005(13)
O10 0.0273(18) 0.0345(19) 0.0300(18) 0.0042(15) 0.0164(16) 0.0005(15)
O11 0.036(2) 0.050(2) 0.048(2) 0.0053(18) 0.0282(19) 0.0031(17)
O12 0.034(2) 0.050(2) 0.0221(17) -0.0047(17) 0.0135(15) 0.0038(17)
O13 0.040(2) 0.0190(16) 0.0256(17) -0.0034(13) 0.0189(15) -0.0024(14)
O14 0.0386(19) 0.0164(16) 0.0277(17) -0.0002(13) 0.0129(15) 0.0037(14)
O15 0.0304(18) 0.0262(17) 0.0250(17) 0.0041(13) 0.0165(15) 0.0005(14)
O16 0.0226(17) 0.0298(17) 0.0204(17) 0.0046(14) 0.0038(14) 0.0011(14)
O17 0.0223(16) 0.0321(18) 0.0195(16) -0.0012(13) 0.0119(14) -0.0014(13)
O18 0.0204(16) 0.0320(18) 0.0211(16) -0.0005(14) 0.0103(14) 0.0009(13)
O19 0.0289(17) 0.0249(17) 0.0244(16) 0.0082(13) 0.0154(14) 0.0044(13)
O20 0.0219(17) 0.0408(19) 0.0260(17) 0.0083(15) 0.0108(14) -0.0048(14)
N1 0.028(2) 0.017(2) 0.032(2) 0.0043(16) 0.0152(18) 0.0041(16)
N2 0.025(2) 0.021(2) 0.024(2) 0.0045(16) 0.0113(17) -0.0003(16)
N3 0.030(2) 0.0186(19) 0.025(2) -0.0024(16) 0.0163(18) -0.0054(16)
N4 0.030(2) 0.020(2) 0.0242(19) 0.0024(16) 0.0135(17) 0.0030(16)
F28 0.099(3) 0.070(2) 0.061(2) -0.038(2) 0.061(2) -0.032(2)
F23 0.029(2) 0.145(4) 0.077(3) 0.014(3) 0.024(2) -0.016(2)
F24 0.057(2) 0.193(5) 0.093(3) 0.097(3) 0.053(2) 0.034(3)
F22 0.100(4) 0.110(4) 0.156(5) 0.001(3) 0.108(4) 0.008(3)
F11 0.0250(19) 0.054(2) 0.134(4) 0.017(2) 0.010(2) 0.0059(16)
F35 0.033(2) 0.108(4) 0.179(6) -0.098(4) 0.020(3) -0.002(2)
F34 0.049(2) 0.143(4) 0.045(2) 0.039(3) -0.0135(19) -0.030(3)
F25 0.0277(15) 0.064(2) 0.0340(16) 0.0045(15) 0.0207(13) -0.0004(14)
F19 0.0248(15) 0.0524(19) 0.0392(18) 0.0103(14) 0.0084(13) 0.0040(13)
F27 0.0339(18) 0.058(2) 0.074(2) 0.0292(19) 0.0321(17) 0.0204(16)
F20 0.053(2) 0.104(3) 0.0277(17) 0.0319(18) 0.0235(16) 0.038(2)
F21 0.0473(19) 0.0347(18) 0.066(2) 0.0156(16) 0.0253(18) 0.0113(15)
F32 0.081(3) 0.061(2) 0.0366(17) -0.0065(16) 0.0374(18) -0.0299(19)
F29 0.038(2) 0.184(5) 0.0375(19) -0.023(2) 0.0237(16) 0.012(2)
F31 0.078(3) 0.081(3) 0.0245(17) 0.0184(17) 0.0211(17) -0.010(2)
F26 0.0244(16) 0.082(2) 0.0399(18) -0.0198(17) 0.0102(14) -0.0126(16)
F30 0.123(4) 0.083(3) 0.045(2) 0.018(2) 0.058(2) 0.022(3)
F33 0.101(3) 0.074(3) 0.061(2) 0.003(2) 0.064(2) 0.012(2)
F36 0.0330(18) 0.059(2) 0.074(2) 0.0251(19) 0.0116(17) -0.0052(16)
F13 0.043(2) 0.169(5) 0.075(3) -0.013(3) 0.037(2) 0.008(3)
F14 0.079(3) 0.155(4) 0.126(4) -0.099(4) 0.082(3) -0.051(3)
F15 0.139(5) 0.105(4) 0.191(6) 0.050(4) 0.142(5) 0.021(3)
F16 0.0438(19) 0.0318(17) 0.054(2) -0.0028(15) 0.0160(16) -0.0080(14)
F17 0.060(2) 0.071(2) 0.0296(18) -0.0211(16) 0.0161(17) -0.0191(18)
F2 0.0374(18) 0.0437(18) 0.055(2) -0.0149(16) 0.0287(16) -0.0192(15)
F3 0.0224(15) 0.070(2) 0.0416(18) 0.0128(16) 0.0096(14) 0.0082(15)
F9 0.068(2) 0.060(2) 0.0450(19) 0.0006(16) 0.0366(18) 0.0242(18)
F1 0.0314(15) 0.066(2) 0.0358(17) -0.0090(15) 0.0235(14) -0.0044(14)
F12 0.031(2) 0.277(7) 0.051(3) -0.025(4) 0.0202(19) -0.018(3)
F18 0.0281(16) 0.052(2) 0.0449(19) -0.0065(15) 0.0052(14) 0.0035(14)
F10 0.0359(19) 0.061(2) 0.077(3) 0.007(2) 0.0054(18) -0.0169(17)
F6 0.0509(19) 0.067(2) 0.0286(16) 0.0145(15) 0.0190(15) -0.0006(16)
F7 0.052(2) 0.103(3) 0.0303(17) -0.0203(19) 0.0175(16) 0.006(2)
F8 0.107(3) 0.061(2) 0.069(3) -0.013(2) 0.071(3) -0.023(2)
F4 0.057(2) 0.063(2) 0.0367(17) -0.0057(15) 0.0269(16) -0.0337(17)
F5 0.088(3) 0.049(2) 0.0459(19) -0.0093(16) 0.049(2) -0.0028(19)
C64 0.034(3) 0.021(2) 0.021(2) 0.0014(19) 0.008(2) 0.003(2)
C62 0.023(2) 0.032(3) 0.023(2) 0.000(2) 0.010(2) -0.005(2)
C66 0.028(3) 0.035(3) 0.041(3) 0.011(2) 0.021(2) 0.007(2)
C67 0.027(3) 0.025(2) 0.034(3) 0.006(2) 0.020(2) 0.003(2)
C70 0.046(3) 0.038(3) 0.035(3) 0.004(2) 0.029(3) 0.004(2)
C71 0.022(2) 0.039(3) 0.029(3) -0.004(2) 0.013(2) -0.002(2)
C1G 0.040(3) 0.063(4) 0.041(3) -0.010(3) 0.028(3) -0.002(3)
C1H 0.028(3) 0.060(4) 0.065(4) 0.016(3) 0.025(3) 0.000(3)
C1K 0.052(4) 0.049(3) 0.038(3) -0.002(3) 0.029(3) -0.007(3)
C52 0.028(3) 0.036(3) 0.033(3) 0.011(2) 0.015(2) 0.004(2)
C39 0.022(3) 0.045(3) 0.028(3) -0.002(2) 0.013(2) -0.005(2)
C40 0.028(2) 0.028(3) 0.020(2) 0.0006(19) 0.015(2) -0.001(2)
C20 0.024(2) 0.021(2) 0.026(2) 0.0021(18) 0.013(2) 0.0050(18)
C42 0.024(2) 0.028(2) 0.026(2) 0.006(2) 0.014(2) 0.0024(19)
C56 0.019(2) 0.026(2) 0.027(2) -0.0052(19) 0.011(2) -0.0017(19)
C57 0.033(3) 0.028(3) 0.020(2) -0.0025(19) 0.011(2) -0.002(2)
C58 0.030(3) 0.027(2) 0.023(2) -0.004(2) 0.015(2) -0.007(2)
C78 0.036(3) 0.033(3) 0.031(3) 0.000(2) 0.021(2) 0.001(2)
C85 0.028(3) 0.042(3) 0.027(3) -0.003(2) 0.012(2) -0.011(2)
C90 0.033(3) 0.032(3) 0.025(2) 0.007(2) 0.017(2) 0.005(2)
C91 0.035(3) 0.053(3) 0.025(3) -0.003(2) 0.009(2) 0.004(3)
C95 0.029(3) 0.029(3) 0.029(3) 0.000(2) 0.015(2) 0.001(2)
C98 0.044(3) 0.030(3) 0.024(2) -0.007(2) 0.019(2) 0.005(2)
C102 0.042(3) 0.047(3) 0.030(3) 0.004(2) 0.021(2) 0.004(3)
C103 0.021(2) 0.042(3) 0.026(3) 0.001(2) 0.007(2) -0.001(2)
C104 0.040(3) 0.032(3) 0.032(3) -0.009(2) 0.014(3) -0.004(2)
C107 0.027(3) 0.027(3) 0.042(3) 0.006(2) 0.019(2) 0.004(2)
C108 0.032(3) 0.045(3) 0.044(3) -0.009(3) 0.010(3) 0.005(3)
C118 0.046(3) 0.038(3) 0.061(4) 0.013(3) 0.038(3) 0.005(3)
C119 0.025(3) 0.072(4) 0.025(3) -0.005(3) 0.005(2) 0.002(3)
C122 0.047(4) 0.059(4) 0.029(3) -0.006(3) 0.018(3) -0.012(3)
C139 0.041(3) 0.029(3) 0.058(4) 0.009(3) 0.031(3) 0.011(2)
C1D 0.032(3) 0.051(3) 0.020(2) -0.002(2) 0.013(2) 0.003(2)
C1I 0.030(3) 0.045(3) 0.039(3) -0.002(2) 0.013(2) 0.009(2)
C1J 0.038(3) 0.033(3) 0.055(3) 0.005(3) 0.027(3) -0.006(2)
C47 0.046(3) 0.023(2) 0.023(2) 0.001(2) 0.018(2) 0.005(2)
C50 0.030(3) 0.027(2) 0.019(2) -0.0023(19) 0.012(2) 0.003(2)
C53 0.022(2) 0.023(2) 0.029(2) 0.0012(19) 0.014(2) 0.0008(19)
C69 0.020(2) 0.031(3) 0.022(2) 0.003(2) 0.008(2) 0.0010(19)
C73 0.037(3) 0.020(2) 0.022(2) -0.0028(19) 0.013(2) 0.000(2)
C76 0.021(2) 0.028(2) 0.022(2) 0.0043(19) 0.0062(19) 0.0019(19)
C77 0.031(3) 0.034(3) 0.040(3) 0.009(2) 0.022(2) 0.003(2)
C79 0.022(2) 0.044(3) 0.020(2) -0.004(2) 0.009(2) -0.002(2)
C80 0.044(3) 0.036(3) 0.032(3) -0.003(2) 0.024(2) 0.004(2)
C81 0.029(3) 0.023(2) 0.022(2) -0.0035(19) 0.004(2) 0.000(2)
C83 0.025(2) 0.025(2) 0.032(3) -0.002(2) 0.015(2) -0.001(2)
C86 0.027(3) 0.038(3) 0.029(3) 0.002(2) 0.015(2) -0.006(2)
C88 0.034(3) 0.032(3) 0.024(2) -0.002(2) 0.016(2) -0.005(2)
C89 0.029(3) 0.034(3) 0.029(3) 0.000(2) 0.012(2) -0.004(2)
C92 0.059(4) 0.038(3) 0.027(3) -0.007(2) 0.023(3) -0.012(3)
C96 0.042(3) 0.029(3) 0.020(2) 0.001(2) 0.007(2) -0.002(2)
C106 0.036(3) 0.031(3) 0.034(3) 0.006(2) 0.001(2) 0.005(2)
C109 0.041(3) 0.036(3) 0.027(3) 0.009(2) 0.017(2) 0.004(2)
C110 0.051(4) 0.048(3) 0.029(3) -0.004(2) 0.018(3) -0.005(3)
C113 0.028(2) 0.036(3) 0.023(2) 0.005(2) 0.014(2) -0.003(2)
C121 0.028(3) 0.055(4) 0.061(4) 0.006(3) 0.021(3) -0.003(3)
C123 0.028(3) 0.063(4) 0.048(3) 0.026(3) 0.020(3) 0.009(3)
C3 0.032(3) 0.030(3) 0.039(3) -0.004(2) 0.026(2) 0.001(2)
C4 0.055(4) 0.076(4) 0.044(3) -0.009(3) 0.038(3) -0.016(3)
C5 0.040(3) 0.031(3) 0.091(5) -0.008(3) 0.039(3) 0.004(3)

loop_
_atom_type_symbol
_atom_type_description
_atom_type_scat_dispersion_real
_atom_type_scat_dispersion_imag
_atom_type_scat_source
C C 0.0033 0.0016 'International Tables Vol C Tables 4.2.6.8 and 6.1.1.4'
H H 0.0000 0.0000 'International Tables Vol C Tables 4.2.6.8 and 6.1.1.4'
F F 0.0171 0.0103 'International Tables Vol C Tables 4.2.6.8 and 6.1.1.4'
N N 0.0061 0.0033 'International Tables Vol C Tables 4.2.6.8 and 6.1.1.4'
O O 0.0106 0.0060 'International Tables Vol C Tables 4.2.6.8 and 6.1.1.4'
Sm Sm -0.1638 3.4418 'International Tables Vol C Tables 4.2.6.8 and 6.1.1.4'

loop_
_geom_angle_atom_site_label_1
_geom_angle_atom_site_label_2
_geom_angle_atom_site_label_3
_geom_angle
_geom_angle_site_symmetry_1
_geom_angle_site_symmetry_3
O3 Sm1 O9 98.23(11) 2_645 .
O3 Sm1 O6 72.72(11) 2_645 .
O9 Sm1 O6 153.89(10) . .
O3 Sm1 O8 94.68(12) 2_645 .
O9 Sm1 O8 134.49(11) . .
O6 Sm1 O8 71.45(11) . .
O3 Sm1 O7 149.42(11) 2_645 .
O9 Sm1 O7 75.66(10) . .
O6 Sm1 O7 124.37(11) . .
O8 Sm1 O7 71.37(11) . .
O3 Sm1 O10 71.13(12) 2_645 .
O9 Sm1 O10 71.90(10) . .
O6 Sm1 O10 124.80(11) . .
O8 Sm1 O10 71.51(11) . .
O7 Sm1 O10 78.57(11) . .
O3 Sm1 O4 136.09(11) 2_645 .
O9 Sm1 O4 90.51(11) . .
O6 Sm1 O4 80.70(11) . .
O8 Sm1 O4 109.35(11) . .
O7 Sm1 O4 74.42(11) . .
O10 Sm1 O4 150.74(11) . .
O3 Sm1 O5 72.81(11) 2_645 .
O9 Sm1 O5 81.44(10) . .
O6 Sm1 O5 72.51(10) . .
O8 Sm1 O5 143.91(11) . .
O7 Sm1 O5 133.74(11) . .
O10 Sm1 O5 130.79(11) . .
O4 Sm1 O5 66.09(10) . .
N2 O4 Sm1 135.6(3) . .
N1 O3 Sm1 149.9(3) . 2_655
F14 C1G F15 109.1(6) . .
F14 C1G F13 107.4(5) . .
F15 C1G F13 104.2(6) . .
F14 C1G C78 114.2(5) . .
F15 C1G C78 110.2(5) . .
F13 C1G C78 111.4(5) . .
O1 C1H H1HA 109.5 . .
O1 C1H H1HB 109.5 . .
H1HA C1H H1HB 109.5 . .
O1 C1H H1HC 109.5 . .
H1HA C1H H1HC 109.5 . .
H1HB C1H H1HC 109.5 . .
C67 C1K H1KA 109.5 . .
C67 C1K H1KB 109.5 . .
H1KA C1K H1KB 109.5 . .
C67 C1K H1KC 109.5 . .
H1KA C1K H1KC 109.5 . .
H1KB C1K H1KC 109.5 . .
C57 O5 Sm1 133.5(3) . .
C103 O6 Sm1 134.4(3) . .
C56 O9 Sm1 134.3(3) . .
C58 O10 Sm1 133.9(3) . .
N2 C20 N1 107.9(4) . .
N2 C20 C42 124.7(4) . .
N1 C20 C42 127.4(4) . .
C64 O7 Sm1 131.8(3) . .
C78 O8 Sm1 133.3(3) . .
O4 N2 C20 124.9(4) . .
O4 N2 C67 121.6(4) . .
C20 N2 C67 113.1(4) . .
C90 O2 C122 118.9(4) . .
C66 O1 C1H 118.3(4) . .
C90 C42 C95 119.0(4) . .
C90 C42 C20 117.9(4) . .
C95 C42 C20 123.1(4) . .
C66 C52 C90 119.1(5) . .
C66 C52 H52 120.4 . .
C90 C52 H52 120.4 . .
O3 N1 C20 125.4(4) . .
O3 N1 C107 120.4(4) . .
C20 N1 C107 113.9(4) . .
O9 C56 C62 128.6(4) . .
O9 C56 C71 115.0(4) . .
C62 C56 C71 116.2(4) . .
O5 C57 C91 127.7(5) . .
O5 C57 C102 114.3(4) . .
C91 C57 C102 118.0(4) . .
O10 C58 C62 127.3(4) . .
O10 C58 C85 114.2(4) . .
C62 C58 C85 118.5(4) . .
C56 C62 C58 121.6(4) . .
C56 C62 H62 119.2 . .
C58 C62 H62 119.2 . .
O7 C64 C98 128.5(4) . .
O7 C64 C104 113.4(4) . .
C98 C64 C104 118.1(4) . .
O1 C66 C52 123.6(5) . .
O1 C66 C70 115.1(5) . .
C52 C66 C70 121.2(4) . .
N2 C67 C139 108.6(4) . .
N2 C67 C1K 105.5(4) . .
C139 C67 C1K 110.1(4) . .
N2 C67 C107 100.9(4) . .
C139 C67 C107 115.4(4) . .
C1K C67 C107 115.1(4) . .
C95 C70 C66 119.3(5) . .
C95 C70 H70 120.4 . .
C66 C70 H70 120.4 . .
F1 C71 F3 108.5(4) . .
F1 C71 F2 107.4(4) . .
F3 C71 F2 106.5(4) . .
F1 C71 C56 112.7(4) . .
F3 C71 C56 113.4(4) . .
F2 C71 C56 108.0(4) . .
O8 C78 C98 127.7(4) . .
O8 C78 C1G 114.1(4) . .
C98 C78 C1G 118.2(4) . .
F5 C85 F4 108.3(4) . .
F5 C85 F6 106.8(4) . .
F4 C85 F6 106.3(4) . .
F5 C85 C58 110.2(4) . .
F4 C85 C58 111.7(4) . .
F6 C85 C58 113.4(4) . .
O2 C90 C52 124.3(4) . .
O2 C90 C42 115.2(4) . .
C52 C90 C42 120.4(4) . .
C103 C91 C57 121.9(5) . .
C103 C91 H91 119.0 . .
C57 C91 H91 119.0 . .
C70 C95 C42 120.8(5) . .
C70 C95 H95 119.6 . .
C42 C95 H95 119.6 . .
C64 C98 C78 121.1(4) . .
C64 C98 H98 119.4 . .
C78 C98 H98 119.4 . .
F8 C102 F7 108.8(5) . .
F8 C102 F9 107.2(5) . .
F7 C102 F9 106.5(5) . .
F8 C102 C57 110.3(4) . .
F7 C102 C57 113.2(4) . .
F9 C102 C57 110.5(4) . .
O6 C103 C91 128.0(5) . .
O6 C103 C119 114.1(4) . .
C91 C103 C119 117.9(4) . .
F18 C104 F17 107.4(4) . .
F18 C104 F16 106.4(4) . .
F17 C104 F16 107.3(4) . .
F18 C104 C64 112.5(4) . .
F17 C104 C64 113.1(4) . .
F16 C104 C64 109.8(4) . .
N1 C107 C118 108.6(4) . .
N1 C107 C108 106.4(4) . .
C118 C107 C108 111.0(4) . .
N1 C107 C67 100.8(4) . .
C118 C107 C67 115.3(4) . .
C108 C107 C67 113.7(4) . .
C107 C108 H10A 109.5 . .
C107 C108 H10B 109.5 . .
H10A C108 H10B 109.5 . .
C107 C108 H10C 109.5 . .
H10A C108 H10C 109.5 . .
H10B C108 H10C 109.5 . .
C107 C118 H11A 109.5 . .
C107 C118 H11B 109.5 . .
H11A C118 H11B 109.5 . .
C107 C118 H11C 109.5 . .
H11A C118 H11C 109.5 . .
H11B C118 H11C 109.5 . .
F11 C119 F12 110.9(6) . .
F11 C119 F10 105.5(4) . .
F12 C119 F10 104.7(6) . .
F11 C119 C103 111.5(5) . .
F12 C119 C103 111.7(4) . .
F10 C119 C103 112.3(5) . .
O2 C122 H12A 109.5 . .
O2 C122 H12B 109.5 . .
H12A C122 H12B 109.5 . .
O2 C122 H12C 109.5 . .
H12A C122 H12C 109.5 . .
H12B C122 H12C 109.5 . .
C67 C139 H13A 109.5 . .
C67 C139 H13B 109.5 . .
H13A C139 H13B 109.5 . .
C67 C139 H13C 109.5 . .
H13A C139 H13C 109.5 . .
H13B C139 H13C 109.5 . .
O16 Sm2 O17 155.46(10) . .
O16 Sm2 O20 71.62(11) . .
O17 Sm2 O20 132.74(10) . .
O16 Sm2 O14 72.99(11) . .
O17 Sm2 O14 98.04(11) . .
O20 Sm2 O14 95.86(11) . .
O16 Sm2 O18 123.32(10) . .
O17 Sm2 O18 71.94(10) . .
O20 Sm2 O18 70.77(11) . .
O14 Sm2 O18 70.45(10) . .
O16 Sm2 O13 81.48(11) . 2_545
O17 Sm2 O13 91.19(11) . 2_545
O20 Sm2 O13 108.00(11) . 2_545
O14 Sm2 O13 137.29(10) . 2_545
O18 Sm2 O13 150.62(10) . 2_545
O16 Sm2 O15 72.34(11) . .
O17 Sm2 O15 83.18(10) . .
O20 Sm2 O15 143.89(10) . .
O14 Sm2 O15 71.34(11) . .
O18 Sm2 O15 130.22(10) . .
O13 Sm2 O15 68.52(10) 2_545 .
O16 Sm2 O19 125.60(10) . .
O17 Sm2 O19 73.63(10) . .
O20 Sm2 O19 71.18(10) . .
O14 Sm2 O19 148.51(10) . .
O18 Sm2 O19 78.13(10) . .
O13 Sm2 O19 74.01(10) 2_545 .
O15 Sm2 O19 135.10(10) . .
F29 C1D F28 110.5(5) . .
F29 C1D F30 105.8(5) . .
F28 C1D F30 104.2(4) . .
F29 C1D C50 113.3(4) . .
F28 C1D C50 113.4(4) . .
F30 C1D C50 109.0(4) . .
C83 C1I H1IA 109.5 . .
C83 C1I H1IB 109.5 . .
H1IA C1I H1IB 109.5 . .
C83 C1I H1IC 109.5 . .
H1IA C1I H1IC 109.5 . .
H1IB C1I H1IC 109.5 . .
C83 C1J H1JA 109.5 . .
C83 C1J H1JB 109.5 . .
H1JA C1J H1JB 109.5 . .
C83 C1J H1JC 109.5 . .
H1JA C1J H1JC 109.5 . .
H1JB C1J H1JC 109.5 . .
C50 O18 Sm2 130.9(3) . .
C47 O15 Sm2 134.0(3) . .
C69 O17 Sm2 132.0(3) . .
C81 O16 Sm2 134.1(3) . .
C76 O19 Sm2 130.7(3) . .
O14 N4 C40 124.3(4) . .
O14 N4 C83 121.1(4) . .
C40 N4 C83 114.4(4) . .
N4 O14 Sm2 144.7(3) . .
C88 O12 C110 118.3(4) . .
C86 O20 Sm2 132.0(3) . .
F25 C39 F27 108.3(4) . .
F25 C39 F26 107.0(4) . .
F27 C39 F26 107.6(4) . .
F25 C39 C69 112.7(4) . .
F27 C39 C69 109.4(4) . .
F26 C39 C69 111.5(4) . .
N4 C40 N3 106.6(4) . .
N4 C40 C53 128.3(4) . .
N3 C40 C53 125.0(4) . .
C77 O11 C121 118.0(4) . .
O15 C47 C96 128.0(5) . .
O15 C47 C92 114.5(5) . .
C96 C47 C92 117.5(4) . .
O18 C50 C79 127.6(4) . .
O18 C50 C1D 114.9(4) . .
C79 C50 C1D 117.6(4) . .
C73 C53 C88 118.8(4) . .
C73 C53 C40 122.8(4) . .
C88 C53 C40 118.4(4) . .
O17 C69 C79 127.9(4) . .
O17 C69 C39 115.2(4) . .
C79 C69 C39 116.7(4) . .
C80 C73 C53 121.0(4) . .
C80 C73 H73 119.5 . .
C53 C73 H73 119.5 . .
O19 C76 C113 128.7(4) . .
O19 C76 C109 114.2(4) . .
C113 C76 C109 117.1(4) . .
O11 C77 C89 124.0(5) . .
O11 C77 C80 115.2(5) . .
C89 C77 C80 120.8(4) . .
C50 C79 C69 121.8(4) . .
C50 C79 H79 119.1 . .
C69 C79 H79 119.1 . .
C73 C80 C77 119.9(5) . .
C73 C80 H80 120.0 . .
C77 C80 H80 120.0 . .
O16 C81 C96 128.3(5) . .
O16 C81 C106 112.0(5) . .
C96 C81 C106 119.7(4) . .
N4 C83 C1J 108.7(4) . .
N4 C83 C1I 106.9(4) . .
C1J C83 C1I 111.8(4) . .
N4 C83 C3 100.8(4) . .
C1J C83 C3 114.3(4) . .
C1I C83 C3 113.3(4) . .
O20 C86 C113 128.3(4) . .
O20 C86 C123 113.9(4) . .
C113 C86 C123 117.7(4) . .
O12 C88 C89 124.3(4) . .
O12 C88 C53 115.5(4) . .
C89 C88 C53 120.2(4) . .
C77 C89 C88 119.3(5) . .
C77 C89 H89 120.4 . .
C88 C89 H89 120.4 . .
F32 C92 F33 107.1(5) . .
F32 C92 F31 107.2(4) . .
F33 C92 F31 107.2(4) . .
F32 C92 C47 111.1(4) . .
F33 C92 C47 109.7(4) . .
F31 C92 C47 114.2(5) . .
C81 C96 C47 121.2(4) . .
C81 C96 H96 119.4 . .
C47 C96 H96 119.4 . .
F35 C106 F36 107.5(6) . .
F35 C106 F34 106.3(5) . .
F36 C106 F34 103.7(5) . .
F35 C106 C81 111.4(4) . .
F36 C106 C81 113.5(4) . .
F34 C106 C81 113.8(5) . .
F20 C109 F19 108.4(4) . .
F20 C109 F21 106.4(4) . .
F19 C109 F21 106.8(4) . .
F20 C109 C76 113.6(4) . .
F19 C109 C76 112.5(4) . .
F21 C109 C76 108.8(4) . .
O12 C110 H11D 109.5 . .
O12 C110 H11E 109.5 . .
H11D C110 H11E 109.5 . .
O12 C110 H11F 109.5 . .
H11D C110 H11F 109.5 . .
H11E C110 H11F 109.5 . .
C76 C113 C86 120.9(4) . .
C76 C113 H113 119.6 . .
C86 C113 H113 119.6 . .
O11 C121 H12D 109.5 . .
O11 C121 H12E 109.5 . .
H12D C121 H12E 109.5 . .
O11 C121 H12F 109.5 . .
H12D C121 H12F 109.5 . .
H12E C121 H12F 109.5 . .
F24 C123 F23 108.6(5) . .
F24 C123 F22 105.6(6) . .
F23 C123 F22 104.8(5) . .
F24 C123 C86 115.3(4) . .
F23 C123 C86 111.5(5) . .
F22 C123 C86 110.4(5) . .
N3 O13 Sm2 134.7(3) . 2
O13 N3 C40 125.1(4) . .
O13 N3 C3 121.4(4) . .
C40 N3 C3 113.0(4) . .
N3 C3 C5 109.1(4) . .
N3 C3 C4 105.4(4) . .
C5 C3 C4 111.0(5) . .
N3 C3 C83 100.1(3) . .
C5 C3 C83 115.9(4) . .
C4 C3 C83 114.1(4) . .
C3 C4 H4A 109.5 . .
C3 C4 H4B 109.5 . .
H4A C4 H4B 109.5 . .
C3 C4 H4C 109.5 . .
H4A C4 H4C 109.5 . .
H4B C4 H4C 109.5 . .
C3 C5 H5A 109.5 . .
C3 C5 H5B 109.5 . .
H5A C5 H5B 109.5 . .
C3 C5 H5C 109.5 . .
H5A C5 H5C 109.5 . .
H5B C5 H5C 109.5 . .

loop_
_geom_bond_atom_site_label_1
_geom_bond_atom_site_label_2
_geom_bond_distance
_geom_bond_site_symmetry_2
Sm1 O3 2.371(3) 2_645
Sm1 O9 2.374(3) .
Sm1 O6 2.375(3) .
Sm1 O8 2.394(3) .
Sm1 O7 2.401(3) .
Sm1 O10 2.414(3) .
Sm1 O4 2.419(3) .
Sm1 O5 2.434(3) .
O4 N2 1.289(5) .
F13 C1G 1.304(7) .
O3 N1 1.289(5) .
O3 Sm1 2.371(3) 2_655
F14 C1G 1.290(6) .
F15 C1G 1.296(7) .
C1G C78 1.542(7) .
C1H O1 1.429(6) .
C1H H1HA 0.9600 .
C1H H1HB 0.9600 .
C1H H1HC 0.9600 .
C1K C67 1.532(7) .
C1K H1KA 0.9600 .
C1K H1KB 0.9600 .
C1K H1KC 0.9600 .
O5 C57 1.239(5) .
O6 C103 1.239(5) .
F1 C71 1.308(5) .
O9 C56 1.236(5) .
O10 C58 1.249(5) .
C20 N2 1.338(6) .
C20 N1 1.342(6) .
C20 C42 1.460(6) .
O7 C64 1.266(5) .
F3 C71 1.332(6) .
O8 C78 1.247(6) .
N2 C67 1.507(6) .
F16 C104 1.348(6) .
F17 C104 1.339(6) .
F2 C71 1.350(6) .
F9 C102 1.329(6) .
F18 C104 1.318(6) .
O2 C90 1.355(6) .
O2 C122 1.426(6) .
O1 C66 1.363(6) .
C42 C90 1.401(6) .
C42 C95 1.401(6) .
F10 C119 1.326(7) .
F6 C85 1.341(6) .
C52 C66 1.385(7) .
C52 C90 1.397(7) .
C52 H52 0.9300 .
N1 C107 1.506(6) .
C56 C62 1.389(6) .
C56 C71 1.541(6) .
C57 C91 1.403(7) .
C57 C102 1.542(7) .
C58 C62 1.396(6) .
C58 C85 1.530(6) .
F7 C102 1.320(6) .
F8 C102 1.316(6) .
C62 H62 0.9300 .
F5 C85 1.322(6) .
C64 C98 1.380(7) .
C64 C104 1.535(7) .
C66 C70 1.395(7) .
C67 C139 1.529(6) .
C67 C107 1.558(7) .
C70 C95 1.379(7) .
C70 H70 0.9300 .
F4 C85 1.323(5) .
C78 C98 1.392(7) .
C91 C103 1.398(7) .
C91 H91 0.9300 .
C95 H95 0.9300 .
C98 H98 0.9300 .
F12 C119 1.315(7) .
C103 C119 1.540(7) .
C107 C118 1.513(7) .
C107 C108 1.523(7) .
C108 H10A 0.9600 .
C108 H10B 0.9600 .
C108 H10C 0.9600 .
F11 C119 1.309(7) .
C118 H11A 0.9600 .
C118 H11B 0.9600 .
C118 H11C 0.9600 .
C122 H12A 0.9600 .
C122 H12B 0.9600 .
C122 H12C 0.9600 .
C139 H13A 0.9600 .
C139 H13B 0.9600 .
C139 H13C 0.9600 .
Sm2 O16 2.365(3) .
Sm2 O17 2.384(3) .
Sm2 O20 2.393(3) .
Sm2 O14 2.400(3) .
Sm2 O18 2.406(3) .
Sm2 O13 2.415(3) 2_545
Sm2 O15 2.417(3) .
Sm2 O19 2.429(3) .
C1D F29 1.281(6) .
C1D F28 1.313(6) .
C1D F30 1.342(6) .
C1D C50 1.540(6) .
F35 C106 1.296(7) .
C1I C83 1.528(7) .
C1I H1IA 0.9600 .
C1I H1IB 0.9600 .
C1I H1IC 0.9600 .
C1J C83 1.526(6) .
C1J H1JA 0.9600 .
C1J H1JB 0.9600 .
C1J H1JC 0.9600 .
O18 C50 1.251(5) .
O15 C47 1.232(6) .
F25 C39 1.314(6) .
F19 C109 1.325(6) .
O17 C69 1.245(5) .
O16 C81 1.257(5) .
O19 C76 1.255(5) .
N4 O14 1.289(5) .
N4 C40 1.340(6) .
N4 C83 1.496(6) .
F34 C106 1.327(6) .
O12 C88 1.362(6) .
O12 C110 1.432(6) .
O20 C86 1.240(5) .
F27 C39 1.329(6) .
F20 C109 1.320(6) .
F21 C109 1.359(6) .
C39 F26 1.349(6) .
C39 C69 1.542(6) .
C40 N3 1.363(6) .
C40 C53 1.446(6) .
O11 C77 1.363(6) .
O11 C121 1.428(6) .
F32 C92 1.328(6) .
C47 C96 1.414(7) .
C47 C92 1.528(7) .
F31 C92 1.329(6) .
C50 C79 1.394(6) .
C53 C73 1.393(6) .
C53 C88 1.409(6) .
F33 C92 1.328(6) .
C69 C79 1.396(6) .
F36 C106 1.312(6) .
C73 C80 1.369(7) .
C73 H73 0.9300 .
C76 C113 1.383(6) .
C76 C109 1.546(7) .
C77 C89 1.382(7) .
C77 C80 1.393(7) .
C79 H79 0.9300 .
C80 H80 0.9300 .
C81 C96 1.385(7) .
C81 C106 1.527(7) .
C83 C3 1.564(7) .
C86 C113 1.395(6) .
C86 C123 1.525(7) .
F23 C123 1.315(7) .
C88 C89 1.397(7) .
C89 H89 0.9300 .
C96 H96 0.9300 .
F24 C123 1.290(6) .
C110 H11D 0.9600 .
C110 H11E 0.9600 .
C110 H11F 0.9600 .
C113 H113 0.9300 .
C121 H12D 0.9600 .
C121 H12E 0.9600 .
C121 H12F 0.9600 .
C123 F22 1.320(8) .
O13 N3 1.289(5) .
O13 Sm2 2.415(3) 2
N3 C3 1.498(6) .
C3 C5 1.510(7) .
C3 C4 1.534(7) .
C4 H4A 0.9600 .
C4 H4B 0.9600 .
C4 H4C 0.9600 .
C5 H5A 0.9600 .
C5 H5B 0.9600 .
C5 H5C 0.9600 .

loop_
_geom_torsion_atom_site_label_1
_geom_torsion_atom_site_label_2
_geom_torsion_atom_site_label_3
_geom_torsion_atom_site_label_4
_geom_torsion
_geom_torsion_site_symmetry_1
O3 Sm1 O4 N2 -175.3(3) 2_645
O9 Sm1 O4 N2 -72.8(4) .
O6 Sm1 O4 N2 131.9(4) .
O8 Sm1 O4 N2 65.4(4) .
O7 Sm1 O4 N2 2.1(4) .
O10 Sm1 O4 N2 -21.1(5) .
O5 Sm1 O4 N2 -153.2(4) .
O3 Sm1 O5 C57 76.7(4) 2_645
O9 Sm1 O5 C57 178.1(4) .
O6 Sm1 O5 C57 -0.1(4) .
O8 Sm1 O5 C57 2.9(5) .
O7 Sm1 O5 C57 -121.3(4) .
O10 Sm1 O5 C57 121.1(4) .
O4 Sm1 O5 C57 -87.5(4) .
O3 Sm1 O6 C103 -64.0(4) 2_645
O9 Sm1 O6 C103 8.9(6) .
O8 Sm1 O6 C103 -165.2(5) .
O7 Sm1 O6 C103 144.5(4) .
O10 Sm1 O6 C103 -115.0(4) .
O4 Sm1 O6 C103 80.7(5) .
O5 Sm1 O6 C103 13.0(4) .
O3 Sm1 O9 C56 -83.3(4) 2_645
O6 Sm1 O9 C56 -150.6(4) .
O8 Sm1 O9 C56 21.6(5) .
O7 Sm1 O9 C56 66.1(4) .
O10 Sm1 O9 C56 -16.3(4) .
O4 Sm1 O9 C56 139.9(4) .
O5 Sm1 O9 C56 -154.4(4) .
O3 Sm1 O10 C58 119.2(4) 2_645
O9 Sm1 O10 C58 13.4(4) .
O6 Sm1 O10 C58 170.9(4) .
O8 Sm1 O10 C58 -139.0(4) .
O7 Sm1 O10 C58 -65.0(4) .
O4 Sm1 O10 C58 -42.2(5) .
O5 Sm1 O10 C58 74.2(4) .
O3 Sm1 O7 C64 -42.2(5) 2_645
O9 Sm1 O7 C64 -124.0(4) .
O6 Sm1 O7 C64 74.5(4) .
O8 Sm1 O7 C64 24.1(4) .
O10 Sm1 O7 C64 -50.0(4) .
O4 Sm1 O7 C64 141.3(4) .
O5 Sm1 O7 C64 173.2(3) .
O3 Sm1 O8 C78 128.2(4) 2_645
O9 Sm1 O8 C78 21.8(5) .
O6 Sm1 O8 C78 -161.8(4) .
O7 Sm1 O8 C78 -24.0(4) .
O10 Sm1 O8 C78 59.9(4) .
O4 Sm1 O8 C78 -89.2(4) .
O5 Sm1 O8 C78 -164.9(4) .
Sm1 O4 N2 C20 -76.0(5) .
Sm1 O4 N2 C67 111.8(4) .
N1 C20 N2 O4 174.7(4) .
C42 C20 N2 O4 -6.7(7) .
N1 C20 N2 C67 -12.5(5) .
C42 C20 N2 C67 166.0(4) .
N2 C20 C42 C90 -57.0(6) .
N1 C20 C42 C90 121.3(5) .
N2 C20 C42 C95 122.2(5) .
N1 C20 C42 C95 -59.5(7) .
Sm1 O3 N1 C20 -72.2(7) 2_655
Sm1 O3 N1 C107 115.6(6) 2_655
N2 C20 N1 O3 -172.4(4) .
C42 C20 N1 O3 9.1(7) .
N2 C20 N1 C107 0.3(5) .
C42 C20 N1 C107 -178.2(4) .
Sm1 O9 C56 C62 17.1(7) .
Sm1 O9 C56 C71 -157.2(3) .
Sm1 O5 C57 C91 -7.5(8) .
Sm1 O5 C57 C102 171.6(3) .
Sm1 O10 C58 C62 -11.0(8) .
Sm1 O10 C58 C85 167.1(3) .
O9 C56 C62 C58 -5.3(8) .
C71 C56 C62 C58 168.9(4) .
O10 C58 C62 C56 2.4(8) .
C85 C58 C62 C56 -175.7(4) .
Sm1 O7 C64 C98 -17.7(7) .
Sm1 O7 C64 C104 165.5(3) .
C1H O1 C66 C52 -3.5(7) .
C1H O1 C66 C70 175.9(5) .
C90 C52 C66 O1 -179.0(4) .
C90 C52 C66 C70 1.7(8) .
O4 N2 C67 C139 -46.6(6) .
C20 N2 C67 C139 140.3(4) .
O4 N2 C67 C1K 71.4(5) .
C20 N2 C67 C1K -101.6(4) .
O4 N2 C67 C107 -168.4(4) .
C20 N2 C67 C107 18.5(5) .
O1 C66 C70 C95 178.8(4) .
C52 C66 C70 C95 -1.8(8) .
O9 C56 C71 F1 -34.3(6) .
C62 C56 C71 F1 150.6(4) .
O9 C56 C71 F3 -158.1(4) .
C62 C56 C71 F3 26.9(6) .
O9 C56 C71 F2 84.2(5) .
C62 C56 C71 F2 -90.8(5) .
Sm1 O8 C78 C98 16.6(8) .
Sm1 O8 C78 C1G -163.5(3) .
F14 C1G C78 O8 -163.7(5) .
F15 C1G C78 O8 73.2(7) .
F13 C1G C78 O8 -41.9(7) .
F14 C1G C78 C98 16.2(8) .
F15 C1G C78 C98 -106.8(6) .
F13 C1G C78 C98 138.1(5) .
O10 C58 C85 F5 -71.2(5) .
C62 C58 C85 F5 107.1(5) .
O10 C58 C85 F4 49.2(6) .
C62 C58 C85 F4 -132.5(5) .
O10 C58 C85 F6 169.2(4) .
C62 C58 C85 F6 -12.5(6) .
C122 O2 C90 C52 -5.5(7) .
C122 O2 C90 C42 177.2(4) .
C66 C52 C90 O2 -176.4(5) .
C66 C52 C90 C42 0.8(7) .
C95 C42 C90 O2 174.2(4) .
C20 C42 C90 O2 -6.6(6) .
C95 C42 C90 C52 -3.3(7) .
C20 C42 C90 C52 176.0(4) .
O5 C57 C91 C103 6.0(9) .
C102 C57 C91 C103 -173.1(5) .
C66 C70 C95 C42 -0.7(7) .
C90 C42 C95 C70 3.2(7) .
C20 C42 C95 C70 -176.0(4) .
O7 C64 C98 C78 -4.4(8) .
C104 C64 C98 C78 172.2(4) .
O8 C78 C98 C64 5.3(8) .
C1G C78 C98 C64 -174.6(5) .
O5 C57 C102 F8 -67.5(6) .
C91 C57 C102 F8 111.7(5) .
O5 C57 C102 F7 170.3(4) .
C91 C57 C102 F7 -10.5(7) .
O5 C57 C102 F9 50.9(6) .
C91 C57 C102 F9 -129.9(5) .
Sm1 O6 C103 C91 -19.0(9) .
Sm1 O6 C103 C119 160.6(4) .
C57 C91 C103 O6 7.5(9) .
C57 C91 C103 C119 -172.2(5) .
O7 C64 C104 F18 -40.4(6) .
C98 C64 C104 F18 142.5(5) .
O7 C64 C104 F17 -162.3(4) .
C98 C64 C104 F17 20.6(6) .
O7 C64 C104 F16 77.9(5) .
C98 C64 C104 F16 -99.2(5) .
O3 N1 C107 C118 -54.5(6) .
C20 N1 C107 C118 132.4(4) .
O3 N1 C107 C108 65.1(5) .
C20 N1 C107 C108 -108.0(5) .
O3 N1 C107 C67 -176.0(4) .
C20 N1 C107 C67 10.9(5) .
N2 C67 C107 N1 -15.9(4) .
C139 C67 C107 N1 -132.8(4) .
C1K C67 C107 N1 97.1(5) .
N2 C67 C107 C118 -132.7(4) .
C139 C67 C107 C118 110.5(5) .
C1K C67 C107 C118 -19.7(6) .
N2 C67 C107 C108 97.5(5) .
C139 C67 C107 C108 -19.4(6) .
C1K C67 C107 C108 -149.5(5) .
O6 C103 C119 F11 100.4(6) .
C91 C103 C119 F11 -79.9(7) .
O6 C103 C119 F12 -24.3(8) .
C91 C103 C119 F12 155.4(6) .
O6 C103 C119 F10 -141.5(5) .
C91 C103 C119 F10 38.2(7) .
O16 Sm2 O18 C50 173.5(4) .
O17 Sm2 O18 C50 -27.9(4) .
O20 Sm2 O18 C50 122.5(4) .
O14 Sm2 O18 C50 -133.7(4) .
O13 Sm2 O18 C50 29.8(5) 2_545
O15 Sm2 O18 C50 -91.9(4) .
O19 Sm2 O18 C50 48.5(4) .
O16 Sm2 O15 C47 7.7(4) .
O17 Sm2 O15 C47 -170.6(4) .
O20 Sm2 O15 C47 4.0(5) .
O14 Sm2 O15 C47 -69.7(4) .
O18 Sm2 O15 C47 -111.3(4) .
O13 Sm2 O15 C47 95.4(4) 2_545
O19 Sm2 O15 C47 130.8(4) .
O16 Sm2 O17 C69 159.1(4) .
O20 Sm2 O17 C69 -12.9(4) .
O14 Sm2 O17 C69 92.8(4) .
O18 Sm2 O17 C69 26.5(4) .
O13 Sm2 O17 C69 -129.0(4) 2_545
O15 Sm2 O17 C69 162.8(4) .
O19 Sm2 O17 C69 -56.0(4) .
O17 Sm2 O16 C81 -12.3(6) .
O20 Sm2 O16 C81 161.5(4) .
O14 Sm2 O16 C81 59.2(4) .
O18 Sm2 O16 C81 110.9(4) .
O13 Sm2 O16 C81 -86.2(4) 2_545
O15 Sm2 O16 C81 -16.1(4) .
O19 Sm2 O16 C81 -149.5(4) .
O16 Sm2 O19 C76 -75.5(4) .
O17 Sm2 O19 C76 121.6(4) .
O20 Sm2 O19 C76 -26.3(4) .
O14 Sm2 O19 C76 43.2(5) .
O18 Sm2 O19 C76 47.2(4) .
O13 Sm2 O19 C76 -142.2(4) 2_545
O15 Sm2 O19 C76 -176.4(3) .
C40 N4 O14 Sm2 74.0(6) .
C83 N4 O14 Sm2 -112.4(5) .
O16 Sm2 O14 N4 145.0(5) .
O17 Sm2 O14 N4 -58.5(5) .
O20 Sm2 O14 N4 76.2(5) .
O18 Sm2 O14 N4 9.1(5) .
O13 Sm2 O14 N4 -159.1(4) 2_545
O15 Sm2 O14 N4 -138.4(5) .
O19 Sm2 O14 N4 13.2(6) .
O16 Sm2 O20 C86 168.3(5) .
O17 Sm2 O20 C86 -15.2(5) .
O14 Sm2 O20 C86 -121.8(4) .
O18 Sm2 O20 C86 -54.9(4) .
O13 Sm2 O20 C86 94.1(4) 2_545
O15 Sm2 O20 C86 172.1(4) .
O19 Sm2 O20 C86 28.7(4) .
O14 N4 C40 N3 174.6(4) .
C83 N4 C40 N3 0.6(5) .
O14 N4 C40 C53 -5.9(7) .
C83 N4 C40 C53 -179.9(4) .
Sm2 O15 C47 C96 -0.5(8) .
Sm2 O15 C47 C92 179.6(3) .
Sm2 O18 C50 C79 23.7(7) .
Sm2 O18 C50 C1D -155.4(3) .
F29 C1D C50 O18 -2.0(7) .
F28 C1D C50 O18 -129.1(5) .
F30 C1D C50 O18 115.4(5) .
F29 C1D C50 C79 178.8(5) .
F28 C1D C50 C79 51.7(6) .
F30 C1D C50 C79 -63.8(6) .
N4 C40 C53 C73 55.6(7) .
N3 C40 C53 C73 -125.0(5) .
N4 C40 C53 C88 -125.0(5) .
N3 C40 C53 C88 54.5(6) .
Sm2 O17 C69 C79 -20.5(7) .
Sm2 O17 C69 C39 154.7(3) .
F25 C39 C69 O17 29.9(6) .
F27 C39 C69 O17 -90.7(5) .
F26 C39 C69 O17 150.3(4) .
F25 C39 C69 C79 -154.3(4) .
F27 C39 C69 C79 85.1(5) .
F26 C39 C69 C79 -33.9(6) .
C88 C53 C73 C80 -1.7(7) .
C40 C53 C73 C80 177.7(4) .
Sm2 O19 C76 C113 18.1(7) .
Sm2 O19 C76 C109 -162.3(3) .
C121 O11 C77 C89 -2.0(7) .
C121 O11 C77 C80 179.8(5) .
O18 C50 C79 C69 -1.3(8) .
C1D C50 C79 C69 177.8(5) .
O17 C69 C79 C50 -0.7(8) .
C39 C69 C79 C50 -175.8(4) .
C53 C73 C80 C77 -0.7(7) .
O11 C77 C80 C73 -179.3(4) .
C89 C77 C80 C73 2.5(8) .
Sm2 O16 C81 C96 18.0(8) .
Sm2 O16 C81 C106 -160.6(3) .
O14 N4 C83 C1J 51.3(5) .
C40 N4 C83 C1J -134.5(4) .
O14 N4 C83 C1I -69.6(5) .
C40 N4 C83 C1I 104.6(5) .
O14 N4 C83 C3 171.8(4) .
C40 N4 C83 C3 -14.1(5) .
Sm2 O20 C86 C113 -22.6(8) .
Sm2 O20 C86 C123 158.2(4) .
C110 O12 C88 C89 6.9(7) .
C110 O12 C88 C53 -175.7(4) .
C73 C53 C88 O12 -175.1(4) .
C40 C53 C88 O12 5.4(6) .
C73 C53 C88 C89 2.3(7) .
C40 C53 C88 C89 -177.1(4) .
O11 C77 C89 C88 -179.9(5) .
C80 C77 C89 C88 -1.9(8) .
O12 C88 C89 C77 176.7(5) .
C53 C88 C89 C77 -0.5(7) .
O15 C47 C92 F32 -50.0(6) .
C96 C47 C92 F32 130.0(5) .
O15 C47 C92 F33 68.2(6) .
C96 C47 C92 F33 -111.7(5) .
O15 C47 C92 F31 -171.5(4) .
C96 C47 C92 F31 8.6(7) .
O16 C81 C96 C47 -3.4(8) .
C106 C81 C96 C47 175.2(4) .
O15 C47 C96 C81 -5.4(8) .
C92 C47 C96 C81 174.5(4) .
O16 C81 C106 F35 73.3(6) .
C96 C81 C106 F35 -105.5(6) .
O16 C81 C106 F36 -48.3(6) .
C96 C81 C106 F36 133.0(5) .
O16 C81 C106 F34 -166.5(4) .
C96 C81 C106 F34 14.7(7) .
O19 C76 C109 F20 163.3(4) .
C113 C76 C109 F20 -17.1(7) .
O19 C76 C109 F19 39.7(6) .
C113 C76 C109 F19 -140.6(5) .
O19 C76 C109 F21 -78.4(5) .
C113 C76 C109 F21 101.2(5) .
O19 C76 C113 C86 5.0(8) .
C109 C76 C113 C86 -174.6(4) .
O20 C86 C113 C76 -3.1(8) .
C123 C86 C113 C76 176.1(5) .
O20 C86 C123 F24 171.3(5) .
C113 C86 C123 F24 -8.0(8) .
O20 C86 C123 F23 46.9(7) .
C113 C86 C123 F23 -132.4(5) .
O20 C86 C123 F22 -69.2(7) .
C113 C86 C123 F22 111.5(6) .
Sm2 O13 N3 C40 74.4(5) 2
Sm2 O13 N3 C3 -114.9(4) 2
N4 C40 N3 O13 -173.9(4) .
C53 C40 N3 O13 6.5(7) .
N4 C40 N3 C3 14.7(5) .
C53 C40 N3 C3 -164.9(4) .
O13 N3 C3 C5 43.7(6) .
C40 N3 C3 C5 -144.6(4) .
O13 N3 C3 C4 -75.5(5) .
C40 N3 C3 C4 96.2(5) .
O13 N3 C3 C83 165.8(4) .
C40 N3 C3 C83 -22.4(5) .
N4 C83 C3 N3 19.8(4) .
C1J C83 C3 N3 136.2(4) .
C1I C83 C3 N3 -94.1(4) .
N4 C83 C3 C5 137.0(4) .
C1J C83 C3 C5 -106.7(5) .
C1I C83 C3 C5 23.0(6) .
N4 C83 C3 C4 -92.2(5) .
C1J C83 C3 C4 24.1(6) .
C1I C83 C3 C4 153.9(4) .
